data_4069149
loop_
_publ_author_name
'Langer, Jens'
'Krieck, Sven'
'Fischer, Reinald'
'G\"orls, Helmar'
'Walther, Dirk'
'Westerhausen, Matthias'

_publ_section_title
;
 1,4-Dioxane Adducts of Grignard Reagents: Synthesis, Ether Fragmentation
 Reactions, and Structural Diversity of Grignard Reagent/1,4-Dioxane
 Complexes
;
_journal_issue 19
_journal_name_full Organometallics
_journal_page_first 5814
_journal_paper_doi 10.1021/om9000567
_journal_volume 28
_journal_year 2009
_chemical_formula_moiety 'C26 H38 Mg O4'
_chemical_formula_sum 'C26 H38 Mg O4'
_chemical_formula_weight 438.87
_chemical_name_systematic
; 
 ? 
;
_space_group_IT_number 4
_symmetry_cell_setting monoclinic
_symmetry_space_group_name_Hall 'P 2yb'
_symmetry_space_group_name_H-M 'P 1 21 1'
_atom_sites_solution_hydrogens geom
_atom_sites_solution_primary direct
_atom_sites_solution_secondary difmap
_audit_creation_method SHELXL-97
_cell_angle_alpha 90.00
_cell_angle_beta 111.368(3)
_cell_angle_gamma 90.00
_cell_formula_units_Z 4
_cell_length_a 9.7105(5)
_cell_length_b 24.3161(13)
_cell_length_c 11.9075(4)
_cell_measurement_reflns_used 36417
_cell_measurement_temperature 183(2)
_cell_measurement_theta_max 27.44
_cell_measurement_theta_min 2.59
_cell_volume 2618.3(2)
_computing_cell_refinement DENZO
_computing_data_collection COLLECT
_computing_data_reduction DENZO
_computing_molecular_graphics SHELXTL/PC
_computing_publication_material SHELXL-97
_computing_structure_refinement 'SHELXL-97 (Sheldrick, 1997)'
_computing_structure_solution 'SHELXS-97 (Sheldrick, 1990)'
_diffrn_ambient_temperature 183(2)
_diffrn_measured_fraction_theta_full 0.984
_diffrn_measured_fraction_theta_max 0.984
_diffrn_measurement_device_type KappaCCD
_diffrn_measurement_method 'phi- + omega-scan'
_diffrn_radiation_monochromator graphite
_diffrn_radiation_source 'fine-focus sealed tube'
_diffrn_radiation_type MoK\a
_diffrn_radiation_wavelength 0.71073
_diffrn_reflns_av_R_equivalents 0.0592
_diffrn_reflns_av_sigmaI/netI 0.1125
_diffrn_reflns_limit_h_max 10
_diffrn_reflns_limit_h_min -12
_diffrn_reflns_limit_k_max 26
_diffrn_reflns_limit_k_min -31
_diffrn_reflns_limit_l_max 14
_diffrn_reflns_limit_l_min -15
_diffrn_reflns_number 17130
_diffrn_reflns_theta_full 27.46
_diffrn_reflns_theta_max 27.46
_diffrn_reflns_theta_min 1.67
_exptl_absorpt_coefficient_mu 0.094
_exptl_absorpt_correction_type none
_exptl_crystal_colour colourless
_exptl_crystal_density_diffrn 1.113
_exptl_crystal_density_method 'not measured'
_exptl_crystal_description prism
_exptl_crystal_F_000 952
_exptl_crystal_size_max 0.04
_exptl_crystal_size_mid 0.04
_exptl_crystal_size_min 0.04
_refine_diff_density_max 0.240
_refine_diff_density_min -0.224
_refine_diff_density_rms 0.047
_refine_ls_abs_structure_details 'Flack H D (1983), Acta Cryst. A39, 876-881'
_refine_ls_abs_structure_Flack 0.1(2)
_refine_ls_extinction_method none
_refine_ls_goodness_of_fit_ref 1.005
_refine_ls_hydrogen_treatment constr
_refine_ls_matrix_type full
_refine_ls_number_parameters 571
_refine_ls_number_reflns 10844
_refine_ls_number_restraints 1
_refine_ls_restrained_S_all 1.005
_refine_ls_R_factor_all 0.1240
_refine_ls_R_factor_gt 0.0599
_refine_ls_shift/su_max 0.012
_refine_ls_shift/su_mean 0.000
_refine_ls_structure_factor_coef Fsqd
_refine_ls_weighting_details 'calc w=1/[\s^2^(Fo^2^)+(0.0477P)^2^+0.2815P] where P=(Fo^2^+2Fc^2^)/3'
_refine_ls_weighting_scheme calc
_refine_ls_wR_factor_gt 0.1093
_refine_ls_wR_factor_ref 0.1328
_reflns_number_gt 6753
_reflns_number_total 10844
_reflns_threshold_expression >2sigma(I)
_cod_data_source_file om9000567_si_001.cif
_cod_data_source_block FO3580
_cod_depositor_comments
;
The following automatic conversions were performed:

'_exptl_absorpt_correction_type' value 'NONE' changed to 'none'
according to /home/saulius/struct/CIF-dictionaries/cif_core.dic
dictionary named 'cif_core.dic' version 2.4.2 from 2011-04-26.

Automatic conversion script
Id: cif_fix_values 1715 2011-07-08 13:25:40Z adriana 
;
_cod_original_sg_symbol_Hall P2yb
_cod_original_sg_symbol_H-M P2(1)
_cod_database_code 4069149

loop_
_symmetry_equiv_pos_as_xyz
'x, y, z'
'-x, y+1/2, -z'

loop_
_atom_site_label
_atom_site_type_symbol
_atom_site_fract_x
_atom_site_fract_y
_atom_site_fract_z
_atom_site_U_iso_or_equiv
_atom_site_adp_type
_atom_site_occupancy
_atom_site_symmetry_multiplicity
_atom_site_calc_flag
_atom_site_refinement_flags
Mg1A Mg -0.15007(12) -0.37235(5) -0.90410(9) 0.0283(3) Uani 1 1 d .
O1A O 0.0419(2) -0.34875(10) -0.75747(19) 0.0358(6) Uani 1 1 d .
O2A O 0.3374(3) -0.34512(13) -0.5936(3) 0.0593(8) Uani 1 1 d .
O3A O -0.2445(3) -0.29743(10) -0.88317(19) 0.0347(6) Uani 1 1 d .
O4A O -0.4011(3) -0.20314(12) -0.8584(3) 0.0560(8) Uani 1 1 d .
C1A C -0.2112(4) -0.44845(15) -0.8397(3) 0.0311(8) Uani 1 1 d .
C2A C -0.3363(4) -0.46030(14) -0.8107(3) 0.0324(8) Uani 1 1 d .
C3A C -0.3684(4) -0.51375(16) -0.7838(3) 0.0395(9) Uani 1 1 d .
H3AA H -0.4532 -0.5198 -0.7636 0.047 Uiso 1 1 calc R
C4A C -0.2794(4) -0.55821(16) -0.7861(3) 0.0419(10) Uani 1 1 d .
C5A C -0.1557(4) -0.54730(16) -0.8137(3) 0.0415(10) Uani 1 1 d .
H5AA H -0.0918 -0.5768 -0.8145 0.050 Uiso 1 1 calc R
C6A C -0.1221(4) -0.49457(15) -0.8404(3) 0.0324(8) Uani 1 1 d .
C7A C -0.4438(5) -0.41511(17) -0.8083(4) 0.0516(11) Uani 1 1 d .
H7AA H -0.4498 -0.3875 -0.8700 0.077 Uiso 1 1 calc R
H7AB H -0.4089 -0.3976 -0.7287 0.077 Uiso 1 1 calc R
H7AC H -0.5419 -0.4311 -0.8248 0.077 Uiso 1 1 calc R
C8A C -0.3162(5) -0.61637(17) -0.7600(4) 0.0633(13) Uani 1 1 d .
H8AA H -0.2245 -0.6373 -0.7226 0.095 Uiso 1 1 calc R
H8AB H -0.3772 -0.6342 -0.8356 0.095 Uiso 1 1 calc R
H8AC H -0.3707 -0.6152 -0.7051 0.095 Uiso 1 1 calc R
C9A C 0.0141(4) -0.48706(18) -0.8736(4) 0.0464(10) Uani 1 1 d .
H9AA H 0.0562 -0.5231 -0.8792 0.070 Uiso 1 1 calc R
H9AB H 0.0877 -0.4650 -0.8116 0.070 Uiso 1 1 calc R
H9AC H -0.0140 -0.4682 -0.9516 0.070 Uiso 1 1 calc R
C10A C -0.1698(4) -0.36261(13) -1.0901(3) 0.0299(8) Uani 1 1 d .
C11A C -0.0598(4) -0.34831(15) -1.1366(3) 0.0343(8) Uani 1 1 d .
C12A C -0.0938(4) -0.33814(15) -1.2585(3) 0.0379(9) Uani 1 1 d .
H12A H -0.0169 -0.3274 -1.2855 0.045 Uiso 1 1 calc R
C13A C -0.2364(4) -0.34316(16) -1.3420(3) 0.0387(9) Uani 1 1 d .
C14A C -0.3464(4) -0.35874(15) -1.2994(3) 0.0393(9) Uani 1 1 d .
H14A H -0.4448 -0.3634 -1.3549 0.047 Uiso 1 1 calc R
C15A C -0.3150(4) -0.36766(15) -1.1770(3) 0.0351(8) Uani 1 1 d .
C16A C 0.1001(4) -0.34353(17) -1.0533(3) 0.0421(9) Uani 1 1 d .
H16A H 0.1642 -0.3470 -1.1002 0.063 Uiso 1 1 calc R
H16B H 0.1233 -0.3728 -0.9926 0.063 Uiso 1 1 calc R
H16C H 0.1164 -0.3077 -1.0130 0.063 Uiso 1 1 calc R
C17A C -0.2695(5) -0.3323(2) -1.4744(3) 0.0580(12) Uani 1 1 d .
H17A H -0.2319 -0.2959 -1.4841 0.087 Uiso 1 1 calc R
H17B H -0.3767 -0.3336 -1.5184 0.087 Uiso 1 1 calc R
H17C H -0.2215 -0.3605 -1.5064 0.087 Uiso 1 1 calc R
C18A C -0.4420(4) -0.38253(17) -1.1364(3) 0.0422(10) Uani 1 1 d .
H18A H -0.5267 -0.3952 -1.2059 0.063 Uiso 1 1 calc R
H18B H -0.4706 -0.3501 -1.1011 0.063 Uiso 1 1 calc R
H18C H -0.4104 -0.4119 -1.0760 0.063 Uiso 1 1 calc R
C19A C 0.0879(4) -0.37668(19) -0.6427(3) 0.0504(11) Uani 1 1 d .
H19A H 0.0277 -0.4103 -0.6500 0.061 Uiso 1 1 calc R
H19B H 0.0719 -0.3524 -0.5818 0.061 Uiso 1 1 calc R
C20A C 0.2474(5) -0.39178(18) -0.6029(4) 0.0623(13) Uani 1 1 d .
H20A H 0.2779 -0.4104 -0.5236 0.075 Uiso 1 1 calc R
H20B H 0.2616 -0.4179 -0.6614 0.075 Uiso 1 1 calc R
C21A C 0.2910(4) -0.31562(18) -0.7048(4) 0.0492(11) Uani 1 1 d .
H21A H 0.3072 -0.3387 -0.7674 0.059 Uiso 1 1 calc R
H21B H 0.3517 -0.2820 -0.6947 0.059 Uiso 1 1 calc R
C22A C 0.1303(4) -0.29989(15) -0.7457(3) 0.0366(9) Uani 1 1 d .
H22A H 0.1145 -0.2746 -0.6863 0.044 Uiso 1 1 calc R
H22B H 0.1004 -0.2806 -0.8242 0.044 Uiso 1 1 calc R
C23A C -0.2432(5) -0.27940(17) -0.7668(3) 0.0451(10) Uani 1 1 d .
H23A H -0.1574 -0.2549 -0.7283 0.054 Uiso 1 1 calc R
H23B H -0.2335 -0.3116 -0.7136 0.054 Uiso 1 1 calc R
C24A C -0.3838(5) -0.2493(2) -0.7828(4) 0.0547(11) Uani 1 1 d .
H24A H -0.4689 -0.2744 -0.8182 0.066 Uiso 1 1 calc R
H24B H -0.3826 -0.2371 -0.7030 0.066 Uiso 1 1 calc R
C25A C -0.4044(4) -0.22135(18) -0.9738(4) 0.0520(11) Uani 1 1 d .
H25A H -0.4179 -0.1892 -1.0279 0.062 Uiso 1 1 calc R
H25B H -0.4895 -0.2464 -1.0101 0.062 Uiso 1 1 calc R
C26A C -0.2647(4) -0.25061(16) -0.9630(3) 0.0425(9) Uani 1 1 d .
H26A H -0.2700 -0.2632 -1.0435 0.051 Uiso 1 1 calc R
H26B H -0.1796 -0.2252 -0.9305 0.051 Uiso 1 1 calc R
Mg1B Mg 0.13433(11) -0.10068(5) -0.73772(9) 0.0272(3) Uani 1 1 d .
O1B O 0.0837(3) -0.02970(9) -0.66046(19) 0.0325(6) Uani 1 1 d .
O2B O -0.0395(3) 0.05456(11) -0.5634(2) 0.0482(7) Uani 1 1 d .
O3B O 0.3094(2) -0.05567(11) -0.75461(19) 0.0341(6) Uani 1 1 d .
O4B O 0.5661(3) -0.01276(12) -0.7818(2) 0.0530(7) Uani 1 1 d .
C1B C 0.1906(4) -0.15905(15) -0.5909(3) 0.0306(8) Uani 1 1 d .
C2B C 0.3269(4) -0.18574(14) -0.5358(3) 0.0298(8) Uani 1 1 d .
C3B C 0.3483(4) -0.22649(15) -0.4494(3) 0.0360(9) Uani 1 1 d .
H3BA H 0.4428 -0.2432 -0.4147 0.043 Uiso 1 1 calc R
C4B C 0.2355(4) -0.24324(17) -0.4129(3) 0.0418(9) Uani 1 1 d .
C5B C 0.0978(4) -0.21871(15) -0.4665(3) 0.0378(9) Uani 1 1 d .
H5BA H 0.0176 -0.2304 -0.4448 0.045 Uiso 1 1 calc R
C6B C 0.0758(4) -0.17701(14) -0.5520(3) 0.0324(8) Uani 1 1 d .
C7B C 0.4604(4) -0.16937(18) -0.5667(3) 0.0413(9) Uani 1 1 d .
H7BA H 0.4287 -0.1620 -0.6533 0.062 Uiso 1 1 calc R
H7BB H 0.5327 -0.1994 -0.5451 0.062 Uiso 1 1 calc R
H7BC H 0.5057 -0.1362 -0.5215 0.062 Uiso 1 1 calc R
C8B C 0.2609(5) -0.2878(2) -0.3191(4) 0.0680(14) Uani 1 1 d .
H8BA H 0.2275 -0.2750 -0.2553 0.102 Uiso 1 1 calc R
H8BB H 0.3666 -0.2966 -0.2843 0.102 Uiso 1 1 calc R
H8BC H 0.2052 -0.3208 -0.3569 0.102 Uiso 1 1 calc R
C9B C -0.0766(4) -0.15065(16) -0.6046(3) 0.0413(9) Uani 1 1 d .
H9BA H -0.1465 -0.1716 -0.5792 0.062 Uiso 1 1 calc R
H9BB H -0.1101 -0.1507 -0.6928 0.062 Uiso 1 1 calc R
H9BC H -0.0713 -0.1127 -0.5757 0.062 Uiso 1 1 calc R
C10B C 0.0071(4) -0.12466(15) -0.9219(3) 0.0300(8) Uani 1 1 d .
C11B C 0.0739(3) -0.16230(15) -0.9770(3) 0.0295(8) Uani 1 1 d .
C12B C 0.0004(4) -0.18215(15) -1.0933(3) 0.0363(9) Uani 1 1 d .
H12B H 0.0491 -0.2079 -1.1261 0.044 Uiso 1 1 calc R
C13B C -0.1411(4) -0.16545(17) -1.1623(3) 0.0411(9) Uani 1 1 d .
C14B C -0.2088(4) -0.12852(16) -1.1098(3) 0.0372(9) Uani 1 1 d .
H14B H -0.3062 -0.1162 -1.1550 0.045 Uiso 1 1 calc R
C15B C -0.1379(3) -0.10896(15) -0.9930(3) 0.0312(8) Uani 1 1 d .
C16B C 0.2305(4) -0.18218(16) -0.9103(3) 0.0406(9) Uani 1 1 d .
H16D H 0.2478 -0.2159 -0.9483 0.061 Uiso 1 1 calc R
H16E H 0.2442 -0.1897 -0.8261 0.061 Uiso 1 1 calc R
H16F H 0.3006 -0.1538 -0.9134 0.061 Uiso 1 1 calc R
C17B C -0.2189(5) -0.1869(2) -1.2885(4) 0.0725(15) Uani 1 1 d .
H17D H -0.3191 -0.1716 -1.3217 0.109 Uiso 1 1 calc R
H17E H -0.2244 -0.2271 -1.2866 0.109 Uiso 1 1 calc R
H17F H -0.1638 -0.1759 -1.3394 0.109 Uiso 1 1 calc R
C18B C -0.2250(4) -0.06990(18) -0.9441(4) 0.0504(11) Uani 1 1 d .
H18D H -0.3309 -0.0776 -0.9830 0.076 Uiso 1 1 calc R
H18E H -0.2054 -0.0319 -0.9611 0.076 Uiso 1 1 calc R
H18F H -0.1947 -0.0750 -0.8568 0.076 Uiso 1 1 calc R
C19B C 0.1316(4) -0.02159(16) -0.5311(3) 0.0413(10) Uani 1 1 d .
H19C H 0.2200 0.0024 -0.5035 0.050 Uiso 1 1 calc R
H19D H 0.1587 -0.0574 -0.4894 0.050 Uiso 1 1 calc R
C20B C 0.0102(5) 0.00423(17) -0.5007(3) 0.0456(10) Uani 1 1 d .
H20C H -0.0740 -0.0217 -0.5211 0.055 Uiso 1 1 calc R
H20D H 0.0457 0.0112 -0.4128 0.055 Uiso 1 1 calc R
C21B C -0.0869(4) 0.04531(16) -0.6907(3) 0.0387(9) Uani 1 1 d .
H21C H -0.1204 0.0804 -0.7341 0.046 Uiso 1 1 calc R
H21D H -0.1712 0.0194 -0.7162 0.046 Uiso 1 1 calc R
C22B C 0.0382(4) 0.02197(15) -0.7223(3) 0.0361(9) Uani 1 1 d .
H22C H 0.0054 0.0163 -0.8105 0.043 Uiso 1 1 calc R
H22D H 0.1224 0.0480 -0.6979 0.043 Uiso 1 1 calc R
C23B C 0.4216(4) -0.02770(18) -0.6572(3) 0.0456(10) Uani 1 1 d .
H23C H 0.4268 -0.0435 -0.5791 0.055 Uiso 1 1 calc R
H23D H 0.3963 0.0118 -0.6580 0.055 Uiso 1 1 calc R
C24B C 0.5695(4) -0.0338(2) -0.6708(4) 0.0539(12) Uani 1 1 d .
H24C H 0.6460 -0.0141 -0.6042 0.065 Uiso 1 1 calc R
H24D H 0.5970 -0.0732 -0.6651 0.065 Uiso 1 1 calc R
C25B C 0.4544(4) -0.04019(19) -0.8789(3) 0.0476(11) Uani 1 1 d .
H25C H 0.4783 -0.0798 -0.8772 0.057 Uiso 1 1 calc R
H25D H 0.4517 -0.0249 -0.9567 0.057 Uiso 1 1 calc R
C26B C 0.3052(4) -0.03319(16) -0.8688(3) 0.0378(9) Uani 1 1 d .
H26C H 0.2791 0.0063 -0.8736 0.045 Uiso 1 1 calc R
H26D H 0.2289 -0.0525 -0.9362 0.045 Uiso 1 1 calc R

loop_
_atom_site_aniso_label
_atom_site_aniso_U_11
_atom_site_aniso_U_22
_atom_site_aniso_U_33
_atom_site_aniso_U_23
_atom_site_aniso_U_13
_atom_site_aniso_U_12
Mg1A 0.0323(6) 0.0264(7) 0.0273(6) 0.0014(5) 0.0121(5) 0.0015(5)
O1A 0.0374(14) 0.0320(15) 0.0332(13) 0.0026(11) 0.0074(10) -0.0091(12)
O2A 0.0434(17) 0.057(2) 0.0595(18) 0.0014(15) -0.0027(13) 0.0011(15)
O3A 0.0460(15) 0.0283(15) 0.0342(13) 0.0036(10) 0.0197(11) 0.0041(12)
O4A 0.0455(16) 0.047(2) 0.079(2) -0.0042(16) 0.0267(15) 0.0121(14)
C1A 0.037(2) 0.030(2) 0.0238(18) -0.0001(14) 0.0078(15) -0.0003(16)
C2A 0.039(2) 0.029(2) 0.0294(18) 0.0005(14) 0.0133(15) 0.0007(17)
C3A 0.046(2) 0.042(3) 0.032(2) 0.0030(17) 0.0166(17) -0.0115(19)
C4A 0.057(2) 0.028(2) 0.030(2) 0.0040(16) 0.0035(17) -0.009(2)
C5A 0.049(2) 0.031(2) 0.034(2) -0.0012(16) 0.0034(17) 0.0019(19)
C6A 0.038(2) 0.028(2) 0.0271(18) -0.0004(14) 0.0080(15) -0.0010(17)
C7A 0.056(3) 0.045(3) 0.065(3) -0.004(2) 0.035(2) -0.002(2)
C8A 0.074(3) 0.035(3) 0.064(3) 0.012(2) 0.006(2) -0.016(2)
C9A 0.043(2) 0.041(3) 0.056(2) -0.0043(19) 0.0186(19) 0.0060(19)
C10A 0.0369(19) 0.021(2) 0.0317(18) -0.0024(14) 0.0120(15) 0.0009(15)
C11A 0.040(2) 0.036(2) 0.0279(18) -0.0051(16) 0.0142(15) 0.0016(17)
C12A 0.052(2) 0.033(2) 0.036(2) 0.0002(16) 0.0241(18) -0.0002(18)
C13A 0.045(2) 0.041(2) 0.031(2) 0.0042(16) 0.0146(17) 0.0069(19)
C14A 0.042(2) 0.039(2) 0.031(2) 0.0003(16) 0.0061(16) 0.0074(18)
C15A 0.040(2) 0.028(2) 0.0353(19) 0.0010(16) 0.0120(16) 0.0045(17)
C16A 0.039(2) 0.054(3) 0.036(2) -0.0037(18) 0.0162(16) -0.0053(19)
C17A 0.061(3) 0.077(4) 0.036(2) 0.006(2) 0.018(2) 0.005(2)
C18A 0.039(2) 0.046(3) 0.039(2) 0.0026(17) 0.0119(17) 0.0023(19)
C19A 0.051(2) 0.053(3) 0.035(2) 0.0155(19) 0.0010(17) -0.014(2)
C20A 0.061(3) 0.044(3) 0.057(3) 0.008(2) -0.008(2) -0.005(2)
C21A 0.038(2) 0.056(3) 0.056(3) -0.007(2) 0.0201(19) -0.006(2)
C22A 0.040(2) 0.029(2) 0.042(2) -0.0020(16) 0.0160(17) -0.0062(17)
C23A 0.061(3) 0.039(3) 0.041(2) -0.0036(17) 0.0256(19) 0.008(2)
C24A 0.053(3) 0.057(3) 0.065(3) -0.009(2) 0.035(2) 0.001(2)
C25A 0.044(2) 0.044(3) 0.062(3) 0.011(2) 0.014(2) 0.010(2)
C26A 0.053(2) 0.028(2) 0.052(2) 0.0078(18) 0.0261(19) 0.0071(19)
Mg1B 0.0259(6) 0.0293(7) 0.0259(6) -0.0009(5) 0.0087(4) 0.0000(5)
O1B 0.0421(14) 0.0270(15) 0.0297(12) -0.0002(10) 0.0144(10) 0.0050(11)
O2B 0.0612(18) 0.0407(18) 0.0437(16) -0.0081(13) 0.0204(13) 0.0125(14)
O3B 0.0270(12) 0.0461(16) 0.0287(12) -0.0005(10) 0.0094(10) -0.0088(11)
O4B 0.0384(16) 0.061(2) 0.0648(19) 0.0059(15) 0.0246(14) -0.0094(14)
C1B 0.039(2) 0.024(2) 0.0258(17) -0.0028(14) 0.0076(15) 0.0003(16)
C2B 0.0338(19) 0.030(2) 0.0269(18) -0.0011(14) 0.0120(14) 0.0025(16)
C3B 0.037(2) 0.039(2) 0.0290(19) 0.0029(16) 0.0087(16) 0.0051(17)
C4B 0.050(2) 0.041(2) 0.034(2) 0.0061(17) 0.0141(18) 0.000(2)
C5B 0.041(2) 0.035(2) 0.044(2) 0.0016(17) 0.0231(18) -0.0028(18)
C6B 0.0329(19) 0.032(2) 0.0329(19) -0.0004(15) 0.0132(15) -0.0012(16)
C7B 0.033(2) 0.051(3) 0.037(2) 0.0025(18) 0.0102(16) 0.0054(19)
C8B 0.063(3) 0.071(4) 0.071(3) 0.038(3) 0.027(2) 0.011(3)
C9B 0.031(2) 0.038(3) 0.056(2) -0.0011(18) 0.0167(17) 0.0003(17)
C10B 0.0266(18) 0.031(2) 0.0345(19) 0.0017(15) 0.0134(15) -0.0028(15)
C11B 0.0279(18) 0.029(2) 0.0313(18) 0.0017(15) 0.0100(14) -0.0035(16)
C12B 0.042(2) 0.033(2) 0.033(2) -0.0065(15) 0.0133(16) -0.0002(17)
C13B 0.045(2) 0.041(2) 0.0288(19) -0.0047(17) 0.0036(16) -0.002(2)
C14B 0.0307(19) 0.035(2) 0.037(2) 0.0013(17) 0.0022(15) -0.0008(17)
C15B 0.0255(17) 0.034(2) 0.0338(19) 0.0019(15) 0.0098(14) -0.0012(16)
C16B 0.033(2) 0.037(2) 0.050(2) -0.0087(18) 0.0121(17) 0.0024(17)
C17B 0.073(3) 0.076(4) 0.049(3) -0.018(2) -0.001(2) 0.010(3)
C18B 0.035(2) 0.056(3) 0.057(3) -0.016(2) 0.0121(18) 0.004(2)
C19B 0.049(2) 0.042(3) 0.0279(19) -0.0058(16) 0.0076(16) 0.0020(19)
C20B 0.065(3) 0.039(3) 0.034(2) -0.0031(17) 0.0198(18) 0.018(2)
C21B 0.037(2) 0.038(2) 0.041(2) 0.0039(17) 0.0128(17) 0.0035(18)
C22B 0.039(2) 0.032(2) 0.038(2) 0.0055(16) 0.0142(16) 0.0017(17)
C23B 0.039(2) 0.058(3) 0.037(2) -0.0077(18) 0.0101(17) -0.013(2)
C24B 0.031(2) 0.067(3) 0.056(3) -0.005(2) 0.0069(18) -0.015(2)
C25B 0.040(2) 0.060(3) 0.051(2) 0.002(2) 0.0266(19) -0.008(2)
C26B 0.037(2) 0.042(3) 0.036(2) 0.0079(17) 0.0159(16) -0.0020(18)

loop_
_atom_type_symbol
_atom_type_description
_atom_type_scat_dispersion_real
_atom_type_scat_dispersion_imag
_atom_type_scat_source
C C 0.0033 0.0016 'International Tables Vol C Tables 4.2.6.8 and 6.1.1.4'
H H 0.0000 0.0000 'International Tables Vol C Tables 4.2.6.8 and 6.1.1.4'
O O 0.0106 0.0060 'International Tables Vol C Tables 4.2.6.8 and 6.1.1.4'
Mg Mg 0.0486 0.0363 'International Tables Vol C Tables 4.2.6.8 and 6.1.1.4'

loop_
_geom_angle_atom_site_label_1
_geom_angle_atom_site_label_2
_geom_angle_atom_site_label_3
_geom_angle
O3A Mg1A O1A 87.61(10)
O3A Mg1A C10A 98.45(11)
O1A Mg1A C10A 122.49(12)
O3A Mg1A C1A 120.79(12)
O1A Mg1A C1A 102.25(11)
C10A Mg1A C1A 121.46(13)
C22A O1A C19A 109.1(3)
C22A O1A Mg1A 128.14(19)
C19A O1A Mg1A 121.9(2)
C20A O2A C21A 110.7(3)
C23A O3A C26A 110.0(3)
C23A O3A Mg1A 121.7(2)
C26A O3A Mg1A 124.4(2)
C24A O4A C25A 108.8(3)
C2A C1A C6A 115.0(3)
C2A C1A Mg1A 129.3(3)
C6A C1A Mg1A 115.2(2)
C3A C2A C1A 122.0(3)
C3A C2A C7A 117.0(3)
C1A C2A C7A 121.0(3)
C4A C3A C2A 121.7(4)
C5A C4A C3A 117.1(4)
C5A C4A C8A 121.2(4)
C3A C4A C8A 121.7(4)
C4A C5A C6A 122.0(4)
C5A C6A C1A 122.3(3)
C5A C6A C9A 118.0(3)
C1A C6A C9A 119.8(3)
C11A C10A C15A 115.3(3)
C11A C10A Mg1A 129.0(2)
C15A C10A Mg1A 115.5(2)
C12A C11A C10A 121.8(3)
C12A C11A C16A 117.9(3)
C10A C11A C16A 120.2(3)
C13A C12A C11A 121.9(3)
C12A C13A C14A 117.5(3)
C12A C13A C17A 120.7(3)
C14A C13A C17A 121.8(3)
C13A C14A C15A 121.3(3)
C14A C15A C10A 122.0(3)
C14A C15A C18A 118.4(3)
C10A C15A C18A 119.6(3)
O1A C19A C20A 110.1(3)
O2A C20A C19A 111.7(4)
O2A C21A C22A 111.6(3)
O1A C22A C21A 109.4(3)
O3A C23A C24A 109.6(3)
O4A C24A C23A 111.2(3)
O4A C25A C26A 111.2(3)
O3A C26A C25A 109.4(3)
O3B Mg1B O1B 86.58(10)
O3B Mg1B C1B 116.51(12)
O1B Mg1B C1B 102.49(11)
O3B Mg1B C10B 103.11(11)
O1B Mg1B C10B 121.80(12)
C1B Mg1B C10B 121.62(14)
C22B O1B C19B 110.1(3)
C22B O1B Mg1B 124.76(19)
C19B O1B Mg1B 122.8(2)
C20B O2B C21B 109.7(3)
C23B O3B C26B 109.4(3)
C23B O3B Mg1B 124.9(2)
C26B O3B Mg1B 122.70(18)
C24B O4B C25B 110.0(3)
C2B C1B C6B 115.0(3)
C2B C1B Mg1B 126.8(3)
C6B C1B Mg1B 117.9(2)
C3B C2B C1B 122.5(3)
C3B C2B C7B 117.1(3)
C1B C2B C7B 120.4(3)
C4B C3B C2B 121.6(3)
C3B C4B C5B 118.1(3)
C3B C4B C8B 120.7(4)
C5B C4B C8B 121.2(3)
C4B C5B C6B 120.8(3)
C5B C6B C1B 122.0(3)
C5B C6B C9B 118.2(3)
C1B C6B C9B 119.7(3)
C15B C10B C11B 115.1(3)
C15B C10B Mg1B 127.8(3)
C11B C10B Mg1B 117.1(2)
C12B C11B C10B 122.1(3)
C12B C11B C16B 117.6(3)
C10B C11B C16B 120.3(3)
C13B C12B C11B 121.9(3)
C12B C13B C14B 117.0(3)
C12B C13B C17B 121.3(4)
C14B C13B C17B 121.7(4)
C13B C14B C15B 121.9(3)
C14B C15B C10B 122.1(3)
C14B C15B C18B 117.0(3)
C10B C15B C18B 120.9(3)
O1B C19B C20B 109.8(3)
O2B C20B C19B 112.4(3)
O2B C21B C22B 110.3(3)
O1B C22B C21B 109.0(3)
O3B C23B C24B 109.7(3)
O4B C24B C23B 111.5(3)
O4B C25B C26B 110.6(3)
O3B C26B C25B 109.4(3)

loop_
_geom_bond_atom_site_label_1
_geom_bond_atom_site_label_2
_geom_bond_distance
Mg1A O3A 2.095(3)
Mg1A O1A 2.117(2)
Mg1A C10A 2.166(3)
Mg1A C1A 2.167(4)
O1A C22A 1.442(4)
O1A C19A 1.444(4)
O2A C20A 1.412(5)
O2A C21A 1.427(5)
O3A C23A 1.449(4)
O3A C26A 1.450(4)
O4A C24A 1.409(5)
O4A C25A 1.433(5)
C1A C2A 1.407(5)
C1A C6A 1.419(5)
C2A C3A 1.401(5)
C2A C7A 1.523(5)
C3A C4A 1.391(5)
C4A C5A 1.382(5)
C4A C8A 1.518(5)
C5A C6A 1.388(5)
C6A C9A 1.523(5)
C10A C11A 1.414(5)
C10A C15A 1.418(5)
C11A C12A 1.389(4)
C11A C16A 1.512(5)
C12A C13A 1.384(5)
C13A C14A 1.392(5)
C13A C17A 1.513(5)
C14A C15A 1.392(5)
C15A C18A 1.523(5)
C19A C20A 1.491(6)
C21A C22A 1.505(5)
C23A C24A 1.500(5)
C25A C26A 1.495(5)
Mg1B O3B 2.092(2)
Mg1B O1B 2.097(2)
Mg1B C1B 2.162(3)
Mg1B C10B 2.168(3)
O1B C22B 1.442(4)
O1B C19B 1.451(4)
O2B C20B 1.423(5)
O2B C21B 1.432(4)
O3B C23B 1.440(4)
O3B C26B 1.452(4)
O4B C24B 1.406(5)
O4B C25B 1.430(5)
C1B C2B 1.404(5)
C1B C6B 1.423(5)
C2B C3B 1.388(5)
C2B C7B 1.523(5)
C3B C4B 1.378(5)
C4B C5B 1.389(5)
C4B C8B 1.511(5)
C5B C6B 1.397(5)
C6B C9B 1.523(5)
C10B C15B 1.406(5)
C10B C11B 1.414(5)
C11B C12B 1.392(5)
C11B C16B 1.515(5)
C12B C13B 1.381(5)
C13B C14B 1.388(5)
C13B C17B 1.509(5)
C14B C15B 1.392(5)
C15B C18B 1.521(5)
C19B C20B 1.492(5)
C21B C22B 1.508(5)
C23B C24B 1.510(5)
C25B C26B 1.506(5)
